data_2016859
loop_
_publ_author_name
'Bindi, Luca'

_publ_section_title
;
 Routhierite, Tl(Cu,Ag)(Hg,Zn)~2~(As,Sb)~2~S~6~
;
_journal_coeditor_code FN3007
_journal_issue 12
_journal_name_full 'Acta Crystallographica Section C'
_journal_page_first i95
_journal_page_last i96
_journal_paper_doi 10.1107/S0108270108037980
_journal_volume 64
_journal_year 2008
_chemical_compound_source 'Jas Roux, France'
_chemical_formula_iupac 'Tl (Cu, Ag) (Hg, Zn)2 (As, Sb)2 S6'
_chemical_formula_moiety 'Ag0.35 As1.70 Cu0.65 Hg1.70 S6 Sb0.30 Tl Zn0.30'
_chemical_formula_sum 'Ag0.35 As1.7 Cu0.65 Hg1.7 S6 Sb0.3 Tl Zn0.3'
_chemical_formula_weight 1000.29
_chemical_name_common routhierite
_chemical_name_mineral Routhierite
_chemical_name_systematic
;
Routhierite
;
_space_group_IT_number 121
_symmetry_cell_setting tetragonal
_symmetry_space_group_name_Hall 'I -4 2'
_symmetry_space_group_name_H-M 'I -4 2 m'
_atom_sites_solution_primary direct
_atom_sites_solution_secondary difmap
_cell_angle_alpha 90.00
_cell_angle_beta 90.00
_cell_angle_gamma 90.00
_cell_formula_units_Z 4
_cell_length_a 9.9821(11)
_cell_length_b 9.9821(11)
_cell_length_c 11.3122(12)
_cell_measurement_reflns_used 40
_cell_measurement_temperature 298(2)
_cell_measurement_theta_max 25.1
_cell_measurement_theta_min 10.4
_cell_volume 1127.2(2)
_computing_cell_refinement 'CrysAlis RED (Oxford Diffraction, 2006)'
_computing_data_collection 'CrysAlis RED (Oxford Diffraction, 2006)'
_computing_data_reduction 'CrysAlis RED (Oxford Diffraction, 2006)'
_computing_molecular_graphics 'Xtaldraw (Downs & Hall-Wallace, 2003)'
_computing_publication_material 'SHELXL97 (Sheldrick, 2008)'
_computing_structure_refinement 'SHELXL97 (Sheldrick, 2008)'
_computing_structure_solution 'SHELXS97 (Sheldrick, 2008)'
_database_code_amcsd 0010482
_diffrn_ambient_temperature 298(2)
_diffrn_measured_fraction_theta_full 1.0000
_diffrn_measured_fraction_theta_max 1.0000
_diffrn_measurement_device_type 'Oxford Xcalibur 3'
_diffrn_measurement_method '\w scans'
_diffrn_radiation_monochromator graphite
_diffrn_radiation_source 'fine-focus sealed tube'
_diffrn_radiation_type MoK\a
_diffrn_radiation_wavelength 0.71073
_diffrn_reflns_av_R_equivalents 0.0288
_diffrn_reflns_av_sigmaI/netI 0.0220
_diffrn_reflns_limit_h_max 16
_diffrn_reflns_limit_h_min -16
_diffrn_reflns_limit_k_max 16
_diffrn_reflns_limit_k_min -16
_diffrn_reflns_limit_l_max 18
_diffrn_reflns_limit_l_min -18
_diffrn_reflns_number 2692
_diffrn_reflns_theta_full 34.96
_diffrn_reflns_theta_max 34.96
_diffrn_reflns_theta_min 2.46
_diffrn_standards_decay_% 0
_diffrn_standards_interval_count 150
_diffrn_standards_number 10
_exptl_absorpt_coefficient_mu 46.484
_exptl_absorpt_correction_T_max 0.041
_exptl_absorpt_correction_T_min 0.006
_exptl_absorpt_correction_type gaussian
_exptl_absorpt_process_details '(ABSPACK; Oxford Diffraction, 2006)'
_exptl_crystal_colour violet
_exptl_crystal_density_diffrn 5.895
_exptl_crystal_density_method 'not measured'
_exptl_crystal_description block
_exptl_crystal_F_000 1715.9
_exptl_crystal_size_max 0.12
_exptl_crystal_size_mid 0.10
_exptl_crystal_size_min 0.07
_refine_diff_density_max '0.758 at 0.0000 0.0000 0.1996 (1.66 \%A from TL)'
_refine_diff_density_min '-0.991 at 0.0000 0.0000 0.2500 (1.09 \%A from TL)'
_refine_ls_abs_structure_details 'Flack (1983), No. of Friedel pairs?'
_refine_ls_abs_structure_Flack 0.223(14)
_refine_ls_extinction_coef none
_refine_ls_extinction_method none
_refine_ls_goodness_of_fit_ref 0.879
_refine_ls_matrix_type full
_refine_ls_number_parameters 37
_refine_ls_number_reflns 673
_refine_ls_number_restraints 0
_refine_ls_restrained_S_all 0.879
_refine_ls_R_factor_all 0.0117
_refine_ls_R_factor_gt 0.0113
_refine_ls_shift/su_max 0.007
_refine_ls_shift/su_mean 0.001
_refine_ls_structure_factor_coef Fsqd
_refine_ls_weighting_details 'calc w=1/[\s^2^(Fo^2^)+(0.0000P)^2^+0.0000P] where P=(Fo^2^+2Fc^2^)/3'
_refine_ls_weighting_scheme calc
_refine_ls_wR_factor_gt 0.0110
_refine_ls_wR_factor_ref 0.0111
_reflns_number_gt 586
_reflns_number_total 673
_reflns_threshold_expression >2sigma(I)
_cod_data_source_file fn3007.cif
_cod_data_source_block I
_cod_original_formula_sum 'Ag0.35 As1.70 Cu0.65 Hg1.70 S6 Sb0.30 Tl Zn0.30'
_cod_database_code 2016859
_cod_database_fobs_code 2016859

loop_
_space_group_symop_operation_xyz
'x, y, z'
'x, -y, -z'
'-x, -y, z'
'-x, y, -z'
'-y, -x, z'
'-y, x, -z'
'y, -x, -z'
'y, x, z'
'x+1/2, y+1/2, z+1/2'
'x+1/2, -y+1/2, -z+1/2'
'-x+1/2, -y+1/2, z+1/2'
'-x+1/2, y+1/2, -z+1/2'
'-y+1/2, -x+1/2, z+1/2'
'-y+1/2, x+1/2, -z+1/2'
'y+1/2, -x+1/2, -z+1/2'
'y+1/2, x+1/2, z+1/2'

loop_
_atom_site_type_symbol
_atom_site_label
_atom_site_fract_x
_atom_site_fract_y
_atom_site_fract_z
_atom_site_U_iso_or_equiv
_atom_site_adp_type
_atom_site_calc_flag
_atom_site_refinement_flags
_atom_site_occupancy
Tl Tl 0.0000 0.0000 0.34659(2) 0.04983(7) Uani d S 1
Cu Cu 0.0000 0.5000 0.2500 0.04981(19) Uani d SP 0.644(8)
Ag Ag 0.0000 0.5000 0.2500 0.04981(19) Uani d SP 0.356(8)
Hg Hg 0.21531(2) 0.5000 0.5000 0.04991(6) Uani d SP 0.851(2)
Zn Zn 0.21531(2) 0.5000 0.5000 0.04991(6) Uani d SP 0.149(2)
As As 0.26274(5) 0.26274(5) 0.24989(13) 0.0499(2) Uani d SP 0.848(7)
Sb Sb 0.26274(5) 0.26274(5) 0.24989(13) 0.0499(2) Uani d SP 0.152(7)
S S1 0.09444(9) 0.33056(7) 0.38015(13) 0.04969(18) Uani d . 1
S S2 0.12451(7) 0.12451(7) 0.1359(2) 0.0505(3) Uani d S 1

loop_
_atom_site_aniso_label
_atom_site_aniso_U_11
_atom_site_aniso_U_22
_atom_site_aniso_U_33
_atom_site_aniso_U_12
_atom_site_aniso_U_13
_atom_site_aniso_U_23
Tl 0.05002(7) 0.05002(7) 0.04945(12) -0.0003(4) 0.000 0.000
Cu 0.0503(2) 0.0503(2) 0.0489(3) 0.000 0.000 0.000
Ag 0.0503(2) 0.0503(2) 0.0489(3) 0.000 0.000 0.000
Hg 0.04998(10) 0.05017(9) 0.04957(10) 0.000 0.000 -0.0003(3)
Zn 0.04998(10) 0.05017(9) 0.04957(10) 0.000 0.000 -0.0003(3)
As 0.0504(3) 0.0504(3) 0.0490(2) 0.0004(3) 0.0007(6) 0.0007(6)
Sb 0.0504(3) 0.0504(3) 0.0490(2) 0.0004(3) 0.0007(6) 0.0007(6)
S1 0.0499(3) 0.0500(3) 0.0491(5) -0.0005(2) 0.0013(5) -0.0002(5)
S2 0.0499(3) 0.0499(3) 0.0515(9) -0.0002(3) -0.0005(4) -0.0005(4)

loop_
_atom_type_symbol
_atom_type_description
_atom_type_scat_dispersion_real
_atom_type_scat_dispersion_imag
_atom_type_scat_source
As As 0.0499 2.0058 'International Tables Vol C Tables 4.2.6.8 and 6.1.1.4'
Cu Cu 0.3201 1.2651 'International Tables Vol C Tables 4.2.6.8 and 6.1.1.4'
Hg Hg -2.3894 9.2266 'International Tables Vol C Tables 4.2.6.8 and 6.1.1.4'
S S 0.1246 0.1234 'International Tables Vol C Tables 4.2.6.8 and 6.1.1.4'
Tl Tl -2.8358 9.6688 'International Tables Vol C Tables 4.2.6.8 and 6.1.1.4'
Ag Ag -0.8971 1.1015 'International Tables Vol C Tables 4.2.6.8 and 6.1.1.4'
Sb Sb -0.5866 1.5461 'International Tables Vol C Tables 4.2.6.8 and 6.1.1.4'
Zn Zn 0.2839 1.4301 'International Tables Vol C Tables 4.2.6.8 and 6.1.1.4'

loop_
_geom_angle_atom_site_label_1
_geom_angle_atom_site_label_2
_geom_angle_atom_site_label_3
_geom_angle_site_symmetry_1
_geom_angle_site_symmetry_3
_geom_angle
S2 Tl S2 3 . 72.83(6)
S2 Tl Tl 3 2_556 143.59(3)
S2 Tl Tl . 2_556 143.59(3)
S2 Tl Sb 3 10_455 75.56(2)
S2 Tl Sb . 10_455 75.56(2)
Tl Tl Sb 2_556 10_455 108.05(2)
S2 Tl Sb 3 12_545 75.56(2)
S2 Tl Sb . 12_545 75.56(2)
Tl Tl Sb 2_556 12_545 108.05(2)
Sb Tl Sb 10_455 12_545 143.90(5)
S1 Cu S1 15_455 14 105.50(6)
S1 Cu S1 15_455 . 111.49(3)
S1 Cu S1 14 . 111.49(3)
S1 Cu S1 15_455 3_565 111.49(3)
S1 Cu S1 14 3_565 111.49(3)
S1 Cu S1 . 3_565 105.50(6)
S1 Hg S1 . 2_566 121.80(4)
S1 Hg S2 . 12 107.97(5)
S1 Hg S2 2_566 12 107.64(4)
S1 Hg S2 . 11 107.64(4)
S1 Hg S2 2_566 11 107.97(5)
S2 Hg S2 12 11 102.08(6)
S1 As S1 . 8 91.08(6)
S1 As S2 . . 95.41(5)
S1 As S2 8 . 95.41(5)
As S1 Cu . . 95.65(5)
As S1 Hg . . 101.10(4)
Cu S1 Hg . . 92.59(3)
As S2 Zn . 13_554 104.52(3)
As S2 Zn . 11_554 104.52(3)
Zn S2 Zn 13_554 11_554 104.42(8)
As S2 Hg . 11_554 104.52(3)
Zn S2 Hg 13_554 11_554 104.42(8)
As S2 Hg . 13_554 104.52(3)
Zn S2 Hg 11_554 13_554 104.42(8)
Hg S2 Hg 11_554 13_554 104.42(8)
As S2 Tl . . 92.97(9)
Zn S2 Tl 13_554 . 123.05(3)
Zn S2 Tl 11_554 . 123.05(3)
Hg S2 Tl 11_554 . 123.05(3)
Hg S2 Tl 13_554 . 123.05(3)

loop_
_geom_bond_atom_site_label_1
_geom_bond_atom_site_label_2
_geom_bond_site_symmetry_2
_geom_bond_distance
_geom_bond_publ_flag
Tl S1 . 3.4526(8) yes
Tl S2 3 2.961(2) ?
Tl S2 . 2.961(2) yes
Tl Tl 2_556 3.4707(6) yes
Tl Sb 10_455 3.5226(9) yes
Tl Sb 12_545 3.5226(9) ?
Cu S1 15_455 2.4325(11) ?
Cu S1 14 2.4325(11) ?
Cu S1 . 2.4325(11) yes
Cu S1 3_565 2.4325(11) ?
Hg S1 . 2.4808(11) yes
Hg S1 2_566 2.4808(11) ?
Hg S2 12 2.5428(15) yes
Hg S2 11 2.5428(15) ?
As S1 . 2.3350(14) yes
As S1 8 2.3350(14) ?
As S2 . 2.3387(19) yes
S2 Zn 13_554 2.5428(15) yes
S2 Zn 11_554 2.5428(15) ?
S2 Hg 11_554 2.5428(15) ?
S2 Hg 13_554 2.5428(15) ?

loop_
_cod_related_entry_id
_cod_related_entry_database
_cod_related_entry_code
1 AMCSD 0010482
